data_4120665
loop_
_publ_author_name
'Adriaenssens, Louis'
'Gil-Ram\'irez, Guzm\'an'
'Frontera, Antonio'
'Qui\~nonero, David'
'Escudero-Ad\'an, Eduardo C'
'Ballester, Pablo'

_publ_section_title
;
 Thermodynamic Characterization of Halide-\p Interactions in Solution
 Using &quot;Two-Wall&quot; Aryl Extended Calix[4]pyrroles as Model
 System.
;
_journal_issue 8
_journal_name_full 'Journal of the American Chemical Society'
_journal_page_first 3208
_journal_paper_doi 10.1021/ja412098v
_journal_volume 136
_journal_year 2014
_chemical_formula_sum 'C40 H41 Br2 N5'
_chemical_formula_weight 751.60
_chemical_name_systematic
; 
 ? 
;
_space_group_IT_number 14
_symmetry_cell_setting monoclinic
_symmetry_space_group_name_Hall '-P 2yn'
_symmetry_space_group_name_H-M 'P 1 21/n 1'
_atom_sites_solution_hydrogens geom
_atom_sites_solution_primary direct
_atom_sites_solution_secondary difmap
_audit_creation_method SHELXL-97
_cell_angle_alpha 90.00
_cell_angle_beta 93.39
_cell_angle_gamma 90.00
_cell_formula_units_Z 4
_cell_length_a 12.2705(5)
_cell_length_b 10.5841(6)
_cell_length_c 27.6226(6)
_cell_measurement_reflns_used 2
_cell_measurement_temperature 100(2)
_cell_measurement_theta_max 0.00
_cell_measurement_theta_min 0.00
_cell_volume 3581.1(3)
_computing_cell_refinement 'Bruker APEX2 v2011.4-0'
_computing_data_collection 'Bruker APEX2 v2011.4-0'
_computing_data_reduction 'Bruker SAINT V7.60A'
_computing_molecular_graphics 'Bruker SHELXTL'
_computing_publication_material 'Bruker SHELXTL'
_computing_structure_refinement 'SHELXS-97 (Sheldrick, 2008)'
_computing_structure_solution Sir2011
_diffrn_ambient_temperature 100(2)
_diffrn_detector_area_resol_mean 512
_diffrn_detector_type '4K CCD area detector APEX II'
_diffrn_measured_fraction_theta_full 0.999
_diffrn_measured_fraction_theta_max 0.825
_diffrn_measurement_device_type 'Kappa 4-axis goniometer bruker-nonius'
_diffrn_measurement_method
;
 Fullsphere data collection, phi and omega scans
;
_diffrn_measurement_specimen_support 'magnetic support with MicroMount'
_diffrn_radiation_monochromator 'Multilayer Montel 200 mirrors'
_diffrn_radiation_type MoK\a
_diffrn_radiation_wavelength 0.71073
_diffrn_reflns_av_R_equivalents 0.0000
_diffrn_reflns_av_sigmaI/netI 0.1276
_diffrn_reflns_limit_h_max 20
_diffrn_reflns_limit_h_min -20
_diffrn_reflns_limit_k_max 18
_diffrn_reflns_limit_k_min 0
_diffrn_reflns_limit_l_max 47
_diffrn_reflns_limit_l_min 0
_diffrn_reflns_number 18275
_diffrn_reflns_theta_full 25.00
_diffrn_reflns_theta_max 38.01
_diffrn_reflns_theta_min 2.68
_diffrn_source 'Rotating anode X-ray tube'
_diffrn_source_current 70
_diffrn_source_power 50
_diffrn_source_size '3 mm x 0.3 mm fine focus'
_diffrn_source_type 'Bruker-Nonius FR 591'
_exptl_absorpt_coefficient_mu 2.299
_exptl_absorpt_correction_T_max 0.6563
_exptl_absorpt_correction_T_min 0.4599
_exptl_absorpt_correction_type empirical
_exptl_absorpt_process_details
; 
 TWINABS Version 2008/0 Bruker-Nonius
 Blessing, Acta Cryst. (1995) A51 33-38
;
_exptl_crystal_colour yellow
_exptl_crystal_density_diffrn 1.394
_exptl_crystal_density_method 'not measured'
_exptl_crystal_description Needle
_exptl_crystal_F_000 1544
_exptl_crystal_size_max 0.20
_exptl_crystal_size_mid 0.05
_exptl_crystal_size_min 0.03
_refine_diff_density_max 1.262
_refine_diff_density_min -0.926
_refine_diff_density_rms 0.128
_refine_ls_extinction_method none
_refine_ls_goodness_of_fit_ref 0.860
_refine_ls_hydrogen_treatment noref
_refine_ls_matrix_type full
_refine_ls_number_parameters 432
_refine_ls_number_reflns 18275
_refine_ls_number_restraints 0
_refine_ls_restrained_S_all 0.860
_refine_ls_R_factor_all 0.1130
_refine_ls_R_factor_gt 0.0523
_refine_ls_shift/su_max 0.001
_refine_ls_shift/su_mean 0.000
_refine_ls_structure_factor_coef Fsqd
_refine_ls_weighting_details 'calc w=1/[\s^2^(Fo^2^)+(0.0567P)^2^+0.0000P] where P=(Fo^2^+2Fc^2^)/3'
_refine_ls_weighting_scheme calc
_refine_ls_wR_factor_gt 0.1100
_refine_ls_wR_factor_ref 0.1209
_reflns_number_gt 9330
_reflns_number_total 18275
_reflns_threshold_expression >2sigma(I)
_cod_data_source_file ja412098v_si_005.cif
_cod_data_source_block gg128a3-5
_cod_depositor_comments
;
The following automatic conversions were performed:

'_symmetry_cell_setting' value 'Monoclinic' changed to 'monoclinic'
according to
/usr/data/users/saulius/automatic-downloads/current/ACS/lib/dictionaries/cif_core.dic
dictionary named 'cif_core.dic' version 2.4.2 from 2011-04-26.

Automatic conversion script
Id: cif_fix_values 2281 2013-09-26 08:29:07Z andrius 
;
_cod_original_sg_symbol_H-M P2(1)/n
_cod_database_code 4120665

loop_
_symmetry_equiv_pos_as_xyz
'x, y, z'
'-x+1/2, y+1/2, -z+1/2'
'-x, -y, -z'
'x-1/2, -y-1/2, z-1/2'

loop_
_atom_site_label
_atom_site_type_symbol
_atom_site_fract_x
_atom_site_fract_y
_atom_site_fract_z
_atom_site_U_iso_or_equiv
_atom_site_adp_type
_atom_site_occupancy
_atom_site_symmetry_multiplicity
_atom_site_calc_flag
_atom_site_refinement_flags
Br1 Br 0.04891(2) 0.81214(3) 0.083215(10) 0.02675(7) Uani 1 1 d .
N1 N 0.42759(15) 0.31128(18) 0.17108(6) 0.0147(4) Uani 1 1 d .
H1 H 0.4297 0.2991 0.1396 0.018 Uiso 1 1 calc R
C1 C 0.40481(18) 0.2185(2) 0.20419(8) 0.0169(5) Uani 1 1 d .
Br2 Br 0.81655(2) -0.33811(3) -0.074542(8) 0.02505(7) Uani 1 1 d .
N2 N 0.65029(15) 0.48687(18) 0.12910(6) 0.0133(4) Uani 1 1 d .
H2 H 0.6911 0.5010 0.1558 0.016 Uiso 1 1 calc R
C2 C 0.4093(2) 0.2761(3) 0.24893(8) 0.0216(5) Uani 1 1 d .
H2A H 0.3970 0.2362 0.2789 0.026 Uiso 1 1 calc R
N3 N 0.75226(15) 0.18071(18) 0.09804(6) 0.0132(4) Uani 1 1 d .
H3 H 0.6902 0.1876 0.0805 0.016 Uiso 1 1 calc R
C3 C 0.4353(2) 0.4050(2) 0.24258(8) 0.0201(5) Uani 1 1 d .
H3A H 0.4437 0.4666 0.2675 0.024 Uiso 1 1 calc R
N4 N 0.55293(15) 0.00399(19) 0.15701(6) 0.0142(4) Uani 1 1 d .
H4 H 0.5835 -0.0084 0.1862 0.017 Uiso 1 1 calc R
C4 C 0.44645(18) 0.4252(2) 0.19401(7) 0.0141(4) Uani 1 1 d .
C5 C 0.47080(18) 0.5436(2) 0.16556(7) 0.0145(4) Uani 1 1 d .
C6 C 0.36501(18) 0.6069(2) 0.14463(7) 0.0143(4) Uani 1 1 d .
C7 C 0.26266(19) 0.5632(2) 0.15550(7) 0.0152(4) Uani 1 1 d .
H7 H 0.2569 0.4906 0.1754 0.018 Uiso 1 1 calc R
C8 C 0.16861(19) 0.6243(2) 0.13757(7) 0.0159(4) Uani 1 1 d .
H8 H 0.0989 0.5946 0.1457 0.019 Uiso 1 1 calc R
C9 C 0.17677(18) 0.7282(2) 0.10800(8) 0.0177(5) Uani 1 1 d .
C10 C 0.2779(2) 0.7737(3) 0.09622(9) 0.0220(5) Uani 1 1 d .
H10 H 0.2830 0.8454 0.0758 0.026 Uiso 1 1 calc R
C11 C 0.3713(2) 0.7128(2) 0.11478(9) 0.0209(5) Uani 1 1 d .
H11 H 0.4408 0.7437 0.1070 0.025 Uiso 1 1 calc R
C12 C 0.5287(2) 0.6392(2) 0.20028(8) 0.0187(5) Uani 1 1 d .
H12A H 0.4806 0.6612 0.2261 0.028 Uiso 1 1 calc R
H12B H 0.5464 0.7155 0.1823 0.028 Uiso 1 1 calc R
H12C H 0.5962 0.6016 0.2146 0.028 Uiso 1 1 calc R
C13 C 0.53935(18) 0.5073(2) 0.12380(7) 0.0143(4) Uani 1 1 d .
C14 C 0.50630(19) 0.4729(2) 0.07750(8) 0.0168(4) Uani 1 1 d .
H14 H 0.4338 0.4771 0.0635 0.020 Uiso 1 1 calc R
C15 C 0.59957(19) 0.4297(2) 0.05400(8) 0.0169(5) Uani 1 1 d .
H15 H 0.6003 0.3987 0.0217 0.020 Uiso 1 1 calc R
C16 C 0.68811(18) 0.4408(2) 0.08634(7) 0.0135(4) Uani 1 1 d .
C17 C 0.80624(19) 0.4032(2) 0.08197(8) 0.0174(5) Uani 1 1 d .
C18 C 0.8293(2) 0.3881(3) 0.02777(8) 0.0239(5) Uani 1 1 d .
H18A H 0.9060 0.3649 0.0250 0.036 Uiso 1 1 calc R
H18B H 0.8143 0.4682 0.0108 0.036 Uiso 1 1 calc R
H18C H 0.7822 0.3218 0.0132 0.036 Uiso 1 1 calc R
C19 C 0.8843(2) 0.5035(3) 0.10440(9) 0.0240(5) Uani 1 1 d .
H19A H 0.8758 0.5082 0.1394 0.036 Uiso 1 1 calc R
H19B H 0.8672 0.5858 0.0896 0.036 Uiso 1 1 calc R
H19C H 0.9597 0.4804 0.0985 0.036 Uiso 1 1 calc R
C20 C 0.82597(18) 0.2777(2) 0.10626(8) 0.0151(4) Uani 1 1 d .
C21 C 0.91058(19) 0.2278(2) 0.13525(8) 0.0205(5) Uani 1 1 d .
H21 H 0.9741 0.2719 0.1471 0.025 Uiso 1 1 calc R
C22 C 0.8865(2) 0.0996(3) 0.14422(8) 0.0206(5) Uani 1 1 d .
H22 H 0.9308 0.0426 0.1633 0.025 Uiso 1 1 calc R
C23 C 0.78844(18) 0.0720(2) 0.12077(7) 0.0145(4) Uani 1 1 d .
C24 C 0.72323(18) -0.0486(2) 0.11410(7) 0.0134(4) Uani 1 1 d .
C25 C 0.74404(18) -0.1118(2) 0.06509(7) 0.0138(4) Uani 1 1 d .
C26 C 0.81851(18) -0.0646(2) 0.03353(7) 0.0150(4) Uani 1 1 d .
H26 H 0.8549 0.0128 0.0409 0.018 Uiso 1 1 calc R
C27 C 0.84042(19) -0.1297(2) -0.00886(8) 0.0177(5) Uani 1 1 d .
H27 H 0.8923 -0.0980 -0.0300 0.021 Uiso 1 1 calc R
C28 C 0.78530(19) -0.2404(2) -0.01933(7) 0.0163(4) Uani 1 1 d .
C29 C 0.70802(19) -0.2871(2) 0.01028(8) 0.0173(4) Uani 1 1 d .
H29 H 0.6691 -0.3622 0.0018 0.021 Uiso 1 1 calc R
C30 C 0.68803(19) -0.2232(2) 0.05254(8) 0.0185(5) Uani 1 1 d .
H30 H 0.6356 -0.2554 0.0733 0.022 Uiso 1 1 calc R
C31 C 0.76010(19) -0.1427(2) 0.15476(8) 0.0182(5) Uani 1 1 d .
H31A H 0.7497 -0.1042 0.1864 0.027 Uiso 1 1 calc R
H31B H 0.8374 -0.1632 0.1522 0.027 Uiso 1 1 calc R
H31C H 0.7165 -0.2201 0.1514 0.027 Uiso 1 1 calc R
C32 C 0.60289(18) -0.0175(2) 0.11458(7) 0.0135(4) Uani 1 1 d .
C33 C 0.52927(19) 0.0144(2) 0.07736(7) 0.0165(5) Uani 1 1 d .
H33 H 0.5410 0.0098 0.0437 0.020 Uiso 1 1 calc R
C34 C 0.4319(2) 0.0555(2) 0.09823(8) 0.0180(5) Uani 1 1 d .
H34 H 0.3670 0.0835 0.0810 0.022 Uiso 1 1 calc R
C35 C 0.44860(19) 0.0474(2) 0.14740(8) 0.0160(4) Uani 1 1 d .
C36 C 0.37658(19) 0.0858(2) 0.18788(8) 0.0178(5) Uani 1 1 d .
C37 C 0.3926(2) -0.0061(3) 0.23104(9) 0.0254(6) Uani 1 1 d .
H37A H 0.4677 0.0006 0.2450 0.038 Uiso 1 1 calc R
H37B H 0.3788 -0.0927 0.2198 0.038 Uiso 1 1 calc R
H37C H 0.3416 0.0155 0.2557 0.038 Uiso 1 1 calc R
C38 C 0.2557(2) 0.0804(3) 0.16970(10) 0.0256(5) Uani 1 1 d .
H38A H 0.2100 0.1085 0.1955 0.038 Uiso 1 1 calc R
H38B H 0.2364 -0.0065 0.1605 0.038 Uiso 1 1 calc R
H38C H 0.2438 0.1358 0.1415 0.038 Uiso 1 1 calc R
C1S C 0.69281(19) 0.1427(3) 0.24792(8) 0.0188(5) Uani 1 1 d .
N1S N 0.69335(18) 0.0522(2) 0.27042(8) 0.0269(5) Uani 1 1 d .
C2S C 0.6926(2) 0.2563(3) 0.21824(8) 0.0219(5) Uani 1 1 d .
H2S1 H 0.7647 0.2963 0.2216 0.033 Uiso 1 1 calc R
H2S2 H 0.6373 0.3151 0.2290 0.033 Uiso 1 1 calc R
H2S3 H 0.6758 0.2338 0.1842 0.033 Uiso 1 1 calc R

loop_
_atom_site_aniso_label
_atom_site_aniso_U_11
_atom_site_aniso_U_22
_atom_site_aniso_U_33
_atom_site_aniso_U_23
_atom_site_aniso_U_13
_atom_site_aniso_U_12
Br1 0.01601(13) 0.02290(14) 0.04081(15) 0.00507(10) -0.00266(10) 0.00485(10)
N1 0.0182(10) 0.0116(10) 0.0148(8) 0.0003(6) 0.0045(7) 0.0004(7)
C1 0.0149(11) 0.0175(12) 0.0190(10) 0.0057(8) 0.0078(8) 0.0029(8)
Br2 0.03397(16) 0.02519(14) 0.01651(10) -0.00521(9) 0.00591(9) 0.00461(11)
N2 0.0125(10) 0.0124(10) 0.0148(8) 0.0000(6) -0.0008(7) -0.0017(7)
C2 0.0286(14) 0.0219(14) 0.0154(10) 0.0049(8) 0.0084(9) 0.0031(10)
N3 0.0119(9) 0.0121(10) 0.0155(8) -0.0008(6) -0.0001(7) 0.0002(7)
C3 0.0244(14) 0.0209(14) 0.0154(10) -0.0011(8) 0.0033(9) 0.0050(10)
N4 0.0168(10) 0.0141(10) 0.0116(8) 0.0011(6) 0.0007(7) 0.0009(7)
C4 0.0136(11) 0.0127(11) 0.0164(9) 0.0001(7) 0.0045(8) 0.0012(8)
C5 0.0144(11) 0.0111(11) 0.0180(9) -0.0001(7) 0.0003(8) 0.0000(8)
C6 0.0161(12) 0.0089(10) 0.0179(9) -0.0007(7) 0.0007(8) -0.0005(8)
C7 0.0184(12) 0.0130(11) 0.0141(9) -0.0015(7) 0.0018(8) 0.0001(8)
C8 0.0156(12) 0.0144(11) 0.0180(9) -0.0035(7) 0.0028(8) -0.0029(8)
C9 0.0131(11) 0.0154(12) 0.0243(11) -0.0030(8) -0.0009(8) 0.0040(8)
C10 0.0194(13) 0.0174(14) 0.0289(12) 0.0070(9) -0.0004(10) 0.0002(9)
C11 0.0159(12) 0.0169(13) 0.0298(12) 0.0048(9) 0.0007(9) -0.0022(9)
C12 0.0183(12) 0.0147(13) 0.0230(11) -0.0043(8) 0.0001(9) -0.0010(9)
C13 0.0141(12) 0.0122(11) 0.0165(9) 0.0016(7) 0.0006(8) 0.0001(8)
C14 0.0151(12) 0.0170(13) 0.0179(10) 0.0025(8) -0.0032(8) -0.0013(9)
C15 0.0187(13) 0.0176(13) 0.0144(9) -0.0007(8) 0.0023(8) -0.0017(9)
C16 0.0172(12) 0.0098(11) 0.0140(9) 0.0011(7) 0.0045(8) -0.0022(8)
C17 0.0185(13) 0.0142(12) 0.0199(10) -0.0001(8) 0.0033(9) -0.0018(9)
C18 0.0268(14) 0.0237(15) 0.0222(11) 0.0037(9) 0.0103(10) 0.0026(10)
C19 0.0157(13) 0.0170(14) 0.0398(14) -0.0047(10) 0.0059(10) -0.0022(9)
C20 0.0134(11) 0.0140(12) 0.0181(10) -0.0021(7) 0.0039(8) -0.0023(8)
C21 0.0155(12) 0.0206(14) 0.0249(11) -0.0021(9) -0.0030(9) -0.0039(9)
C22 0.0197(13) 0.0210(14) 0.0203(10) 0.0013(9) -0.0048(9) 0.0016(9)
C23 0.0164(12) 0.0126(11) 0.0147(9) -0.0005(7) 0.0013(8) 0.0018(8)
C24 0.0150(11) 0.0122(11) 0.0130(9) 0.0005(7) 0.0005(8) 0.0016(8)
C25 0.0156(12) 0.0104(11) 0.0154(9) 0.0015(7) 0.0025(8) 0.0017(8)
C26 0.0153(12) 0.0132(11) 0.0168(9) 0.0008(7) 0.0029(8) -0.0009(8)
C27 0.0151(12) 0.0218(13) 0.0165(9) 0.0024(8) 0.0034(8) 0.0014(9)
C28 0.0192(12) 0.0167(12) 0.0134(9) -0.0009(7) 0.0036(8) 0.0046(9)
C29 0.0206(13) 0.0115(11) 0.0202(10) -0.0009(8) 0.0033(9) -0.0007(8)
C30 0.0211(13) 0.0148(12) 0.0201(10) 0.0005(8) 0.0066(9) -0.0013(9)
C31 0.0189(13) 0.0179(13) 0.0181(10) 0.0047(8) 0.0050(9) 0.0034(9)
C32 0.0148(11) 0.0106(11) 0.0152(9) -0.0002(7) 0.0029(8) -0.0006(8)
C33 0.0190(13) 0.0165(12) 0.0139(9) -0.0001(7) 0.0004(8) -0.0009(8)
C34 0.0168(12) 0.0157(12) 0.0213(10) 0.0015(8) 0.0008(9) 0.0007(9)
C35 0.0165(12) 0.0099(11) 0.0221(10) 0.0014(8) 0.0035(8) -0.0004(8)
C36 0.0188(12) 0.0126(12) 0.0232(10) 0.0042(8) 0.0108(9) 0.0010(8)
C37 0.0315(15) 0.0182(14) 0.0284(12) 0.0066(9) 0.0168(11) 0.0038(10)
C38 0.0172(13) 0.0207(15) 0.0400(14) 0.0020(10) 0.0098(11) -0.0019(10)
C1S 0.0149(12) 0.0207(14) 0.0204(10) -0.0054(8) -0.0020(9) 0.0024(9)
N1S 0.0296(14) 0.0243(14) 0.0265(10) 0.0011(9) -0.0011(9) 0.0044(9)
C2S 0.0291(14) 0.0181(13) 0.0185(10) 0.0003(9) 0.0010(9) 0.0028(10)

loop_
_atom_type_symbol
_atom_type_description
_atom_type_scat_dispersion_real
_atom_type_scat_dispersion_imag
_atom_type_scat_source
C C 0.0033 0.0016 'International Tables Vol C Tables 4.2.6.8 and 6.1.1.4'
H H 0.0000 0.0000 'International Tables Vol C Tables 4.2.6.8 and 6.1.1.4'
N N 0.0061 0.0033 'International Tables Vol C Tables 4.2.6.8 and 6.1.1.4'
Br Br -0.2901 2.4595 'International Tables Vol C Tables 4.2.6.8 and 6.1.1.4'

loop_
_geom_angle_atom_site_label_1
_geom_angle_atom_site_label_2
_geom_angle_atom_site_label_3
_geom_angle
C4 N1 C1 110.69(18)
C2 C1 N1 106.3(2)
C2 C1 C36 132.6(2)
N1 C1 C36 121.05(19)
C13 N2 C16 110.12(17)
C1 C2 C3 108.2(2)
C23 N3 C20 110.96(19)
C4 C3 C2 107.9(2)
C35 N4 C32 110.42(17)
C3 C4 N1 106.8(2)
C3 C4 C5 131.9(2)
N1 C4 C5 121.22(18)
C13 C5 C4 108.64(19)
C13 C5 C12 112.58(19)
C4 C5 C12 108.54(18)
C13 C5 C6 108.49(17)
C4 C5 C6 111.42(18)
C12 C5 C6 107.22(19)
C7 C6 C11 118.5(2)
C7 C6 C5 121.8(2)
C11 C6 C5 119.7(2)
C6 C7 C8 120.8(2)
C9 C8 C7 119.7(2)
C8 C9 C10 120.9(2)
C8 C9 Br1 120.05(18)
C10 C9 Br1 119.04(18)
C11 C10 C9 118.9(2)
C10 C11 C6 121.2(2)
C14 C13 N2 107.1(2)
C14 C13 C5 129.2(2)
N2 C13 C5 123.22(18)
C13 C14 C15 108.1(2)
C16 C15 C14 107.61(19)
C15 C16 N2 107.10(19)
C15 C16 C17 130.61(19)
N2 C16 C17 122.12(19)
C20 C17 C16 109.07(18)
C20 C17 C19 110.6(2)
C16 C17 C19 111.3(2)
C20 C17 C18 107.9(2)
C16 C17 C18 109.55(19)
C19 C17 C18 108.4(2)
N3 C20 C21 105.9(2)
N3 C20 C17 119.90(19)
C21 C20 C17 134.0(2)
C20 C21 C22 108.1(2)
C23 C22 C21 108.1(2)
C22 C23 N3 106.9(2)
C22 C23 C24 133.2(2)
N3 C23 C24 119.85(19)
C23 C24 C32 108.92(19)
C23 C24 C25 111.02(18)
C32 C24 C25 108.29(17)
C23 C24 C31 108.94(18)
C32 C24 C31 112.16(18)
C25 C24 C31 107.52(18)
C26 C25 C30 118.6(2)
C26 C25 C24 122.8(2)
C30 C25 C24 118.57(19)
C25 C26 C27 120.9(2)
C28 C27 C26 118.6(2)
C27 C28 C29 121.8(2)
C27 C28 Br2 120.83(17)
C29 C28 Br2 117.30(18)
C28 C29 C30 119.1(2)
C29 C30 C25 120.8(2)
C33 C32 N4 106.98(19)
C33 C32 C24 130.34(19)
N4 C32 C24 121.90(18)
C32 C33 C34 107.64(19)
C35 C34 C33 107.6(2)
C34 C35 N4 107.3(2)
C34 C35 C36 131.0(2)
N4 C35 C36 121.56(19)
C1 C36 C35 109.55(18)
C1 C36 C38 109.37(19)
C35 C36 C38 109.93(19)
C1 C36 C37 109.9(2)
C35 C36 C37 110.3(2)
C38 C36 C37 107.8(2)
N1S C1S C2S 178.7(3)

loop_
_geom_bond_atom_site_label_1
_geom_bond_atom_site_label_2
_geom_bond_distance
Br1 C9 1.895(2)
N1 C4 1.375(3)
N1 C1 1.381(3)
C1 C2 1.376(3)
C1 C36 1.510(4)
Br2 C28 1.901(2)
N2 C13 1.378(3)
N2 C16 1.383(3)
C2 C3 1.414(4)
N3 C23 1.372(3)
N3 C20 1.378(3)
C3 C4 1.373(3)
N4 C35 1.371(3)
N4 C32 1.373(3)
C4 C5 1.518(3)
C5 C13 1.517(3)
C5 C12 1.539(3)
C5 C6 1.542(3)
C6 C7 1.388(3)
C6 C11 1.397(3)
C7 C8 1.389(3)
C8 C9 1.377(3)
C9 C10 1.387(3)
C10 C11 1.387(3)
C13 C14 1.368(3)
C14 C15 1.424(3)
C15 C16 1.370(3)
C16 C17 1.515(3)
C17 C20 1.501(3)
C17 C19 1.535(3)
C17 C18 1.548(3)
C20 C21 1.378(3)
C21 C22 1.414(4)
C22 C23 1.364(3)
C23 C24 1.512(3)
C24 C32 1.514(3)
C24 C25 1.545(3)
C24 C31 1.548(3)
C25 C26 1.392(3)
C25 C30 1.398(3)
C26 C27 1.398(3)
C27 C28 1.375(3)
C28 C29 1.380(3)
C29 C30 1.384(3)
C32 C33 1.370(3)
C33 C34 1.425(3)
C34 C35 1.364(3)
C35 C36 1.521(3)
C36 C38 1.538(3)
C36 C37 1.542(3)
C1S N1S 1.141(3)
C1S C2S 1.455(4)

loop_
_geom_torsion_atom_site_label_1
_geom_torsion_atom_site_label_2
_geom_torsion_atom_site_label_3
_geom_torsion_atom_site_label_4
_geom_torsion
C4 N1 C1 C2 0.2(3)
C4 N1 C1 C36 177.5(2)
N1 C1 C2 C3 -0.1(3)
C36 C1 C2 C3 -177.0(2)
C1 C2 C3 C4 0.1(3)
C2 C3 C4 N1 0.0(3)
C2 C3 C4 C5 178.2(2)
C1 N1 C4 C3 -0.1(3)
C1 N1 C4 C5 -178.56(19)
C3 C4 C5 C13 145.6(2)
N1 C4 C5 C13 -36.4(3)
C3 C4 C5 C12 22.9(3)
N1 C4 C5 C12 -159.1(2)
C3 C4 C5 C6 -95.0(3)
N1 C4 C5 C6 83.0(3)
C13 C5 C6 C7 125.0(2)
C4 C5 C6 C7 5.5(3)
C12 C5 C6 C7 -113.1(2)
C13 C5 C6 C11 -56.5(3)
C4 C5 C6 C11 -176.0(2)
C12 C5 C6 C11 65.4(3)
C11 C6 C7 C8 -0.8(3)
C5 C6 C7 C8 177.8(2)
C6 C7 C8 C9 1.1(3)
C7 C8 C9 C10 -0.7(3)
C7 C8 C9 Br1 179.87(16)
C8 C9 C10 C11 -0.1(4)
Br1 C9 C10 C11 179.41(19)
C9 C10 C11 C6 0.4(4)
C7 C6 C11 C10 0.0(4)
C5 C6 C11 C10 -178.5(2)
C16 N2 C13 C14 0.6(3)
C16 N2 C13 C5 172.9(2)
C4 C5 C13 C14 90.4(3)
C12 C5 C13 C14 -149.3(3)
C6 C5 C13 C14 -30.8(3)
C4 C5 C13 N2 -80.1(3)
C12 C5 C13 N2 40.1(3)
C6 C5 C13 N2 158.6(2)
N2 C13 C14 C15 0.3(3)
C5 C13 C14 C15 -171.4(2)
C13 C14 C15 C16 -1.0(3)
C14 C15 C16 N2 1.4(3)
C14 C15 C16 C17 176.5(2)
C13 N2 C16 C15 -1.2(3)
C13 N2 C16 C17 -176.9(2)
C15 C16 C17 C20 -98.3(3)
N2 C16 C17 C20 76.3(3)
C15 C16 C17 C19 139.5(2)
N2 C16 C17 C19 -46.0(3)
C15 C16 C17 C18 19.6(3)
N2 C16 C17 C18 -165.9(2)
C23 N3 C20 C21 -0.3(2)
C23 N3 C20 C17 175.92(19)
C16 C17 C20 N3 45.3(3)
C19 C17 C20 N3 168.02(19)
C18 C17 C20 N3 -73.6(3)
C16 C17 C20 C21 -139.7(3)
C19 C17 C20 C21 -17.1(4)
C18 C17 C20 C21 101.3(3)
N3 C20 C21 C22 0.1(3)
C17 C20 C21 C22 -175.4(2)
C20 C21 C22 C23 0.2(3)
C21 C22 C23 N3 -0.4(3)
C21 C22 C23 C24 175.8(2)
C20 N3 C23 C22 0.4(2)
C20 N3 C23 C24 -176.35(18)
C22 C23 C24 C32 144.4(2)
N3 C23 C24 C32 -39.9(2)
C22 C23 C24 C25 -96.5(3)
N3 C23 C24 C25 79.3(2)
C22 C23 C24 C31 21.8(3)
N3 C23 C24 C31 -162.51(19)
C23 C24 C25 C26 3.4(3)
C32 C24 C25 C26 122.9(2)
C31 C24 C25 C26 -115.7(2)
C23 C24 C25 C30 -178.5(2)
C32 C24 C25 C30 -59.0(3)
C31 C24 C25 C30 62.4(3)
C30 C25 C26 C27 -2.6(3)
C24 C25 C26 C27 175.5(2)
C25 C26 C27 C28 1.2(3)
C26 C27 C28 C29 1.3(4)
C26 C27 C28 Br2 -176.70(16)
C27 C28 C29 C30 -2.2(4)
Br2 C28 C29 C30 175.78(18)
C28 C29 C30 C25 0.8(4)
C26 C25 C30 C29 1.6(3)
C24 C25 C30 C29 -176.5(2)
C35 N4 C32 C33 0.7(3)
C35 N4 C32 C24 171.5(2)
C23 C24 C32 C33 89.6(3)
C25 C24 C32 C33 -31.3(3)
C31 C24 C32 C33 -149.8(2)
C23 C24 C32 N4 -78.9(2)
C25 C24 C32 N4 160.3(2)
C31 C24 C32 N4 41.8(3)
N4 C32 C33 C34 -0.3(3)
C24 C32 C33 C34 -170.1(2)
C32 C33 C34 C35 -0.1(3)
C33 C34 C35 N4 0.5(3)
C33 C34 C35 C36 175.8(2)
C32 N4 C35 C34 -0.8(3)
C32 N4 C35 C36 -176.6(2)
C2 C1 C36 C35 -143.5(3)
N1 C1 C36 C35 40.0(3)
C2 C1 C36 C38 95.9(3)
N1 C1 C36 C38 -80.6(2)
C2 C1 C36 C37 -22.2(4)
N1 C1 C36 C37 161.3(2)
C34 C35 C36 C1 -93.1(3)
N4 C35 C36 C1 81.7(3)
C34 C35 C36 C38 27.2(3)
N4 C35 C36 C38 -158.1(2)
C34 C35 C36 C37 145.9(3)
N4 C35 C36 C37 -39.3(3)
